data_4303648
loop_
_publ_author_name
'Raquel Ferreir\'os-Mart\'inez'
'David Esteban-G\'omez'
'Carlos Platas-Iglesias'
'Andr\'es de Blas'
'Teresa Rodr\'iguez-Blas'

_publ_contact_author_address
;
Departamento de Quimica Fundamental
Facultade de Ciencias
Universidade da Coruna
Campus da Zapateira s/n
15071 A Coruna
Spain
;
_publ_contact_author_email ucambv@udc.es
_publ_contact_author_fax '+ 34 981 167065'
_publ_contact_author_name 'De Blas, Andres'
_publ_contact_author_phone '+ 34 981 167000'
_publ_section_title
;
Selective Chelation of Cd(II) and Pb(II) versus Ca(II) and Zn(II) by Using
Octadentate Ligands Containing Pyridinecarboxylate and Pyridyl Pendants
;
_journal_name_full 'Inorganic Chemistry'
_journal_page_first 10976
_journal_page_last 10987
_journal_paper_doi 10.1021/ic900838j
_journal_volume 48
_journal_year 2009
_chemical_compound_source 'synthesis as described'
_chemical_formula_moiety 'C28 H26 N6 O4 Zn, 3.83(H2 O) '
_chemical_formula_sum 'C28 H33.65 N6 O7.83 Zn'
_chemical_formula_weight 644.83
_chemical_name_systematic
;
 ?
;
_space_group_IT_number 2
_symmetry_cell_setting triclinic
_symmetry_Int_Tables_number 2
_symmetry_space_group_name_Hall '-P 1'
_symmetry_space_group_name_H-M 'P -1'
_atom_sites_solution_hydrogens geom
_atom_sites_solution_primary direct
_atom_sites_solution_secondary difmap
_audit_conform_dict_location ftp://ftp.iucr.org/pub/cif_core.dic
_audit_conform_dict_name cif_core.dic
_audit_conform_dict_version 2.4
_audit_creation_date 2009-02-16T18:01:05-00:00
_audit_creation_method 'WinGX routine CIF_UPDATE'
_cell_angle_alpha 103.007(1)
_cell_angle_beta 94.263(1)
_cell_angle_gamma 109.660(1)
_cell_formula_units_Z 2
_cell_length_a 10.7910(6)
_cell_length_b 11.8384(7)
_cell_length_c 12.6031(7)
_cell_measurement_reflns_used 8450
_cell_measurement_temperature 100.0(2)
_cell_measurement_theta_max 28.2635
_cell_measurement_theta_min 2.6775
_cell_measurement_wavelength 0.71073
_cell_volume 1457.38(14)
_computing_cell_refinement 'SAINT V7.12A'
_computing_data_collection 'SMART BRUKER'
_computing_data_reduction 'XPREP Version 6.14 COPYRIGHT(c) 2003 Bruker-AXS'
_computing_molecular_graphics 'Ortep-3 for Windows (Farrugia, 1997)'
_computing_publication_material 'WinGX publication routines (Farrugia, 1999)'
_computing_structure_refinement 'SHELXL-97 (Sheldrick, 2008)'
_computing_structure_solution 'SIR92 (Giacovazzo et al, 1993)'
_diffrn_ambient_temperature 100.0(2)
_diffrn_measured_fraction_theta_full 0.988
_diffrn_measured_fraction_theta_max 0.988
_diffrn_measurement_device_type 'Bruker X8 APEXII CCD'
_diffrn_measurement_method 'omega and  phi rotation with narrow frames'
_diffrn_radiation_monochromator graphite
_diffrn_radiation_probe x-ray
_diffrn_radiation_source 'fine-focus sealed tube'
_diffrn_radiation_type MoK\a
_diffrn_radiation_wavelength 0.71073
_diffrn_reflns_av_R_equivalents 0.0254
_diffrn_reflns_av_unetI/netI 0.0304
_diffrn_reflns_limit_h_max 13
_diffrn_reflns_limit_h_min -14
_diffrn_reflns_limit_k_max 15
_diffrn_reflns_limit_k_min -14
_diffrn_reflns_limit_l_max 16
_diffrn_reflns_limit_l_min -16
_diffrn_reflns_number 20424
_diffrn_reflns_theta_full 28.32
_diffrn_reflns_theta_max 28.32
_diffrn_reflns_theta_min 2.84
_exptl_absorpt_coefficient_mu 0.902
_exptl_absorpt_correction_T_max 0.858
_exptl_absorpt_correction_T_min 0.757
_exptl_absorpt_correction_type multi-scan
_exptl_absorpt_process_details
;
SABADS, Bruker-AXS  Version 2004/1
;
_exptl_crystal_colour colourless
_exptl_crystal_density_diffrn 1.469
_exptl_crystal_density_method 'not measured'
_exptl_crystal_description prism
_exptl_crystal_F_000 673
_exptl_crystal_size_max 0.45
_exptl_crystal_size_mid 0.21
_exptl_crystal_size_min 0.17
_refine_diff_density_max 0.59
_refine_diff_density_min -0.312
_refine_diff_density_rms 0.06
_refine_ls_extinction_method none
_refine_ls_goodness_of_fit_ref 1.038
_refine_ls_hydrogen_treatment mixed
_refine_ls_matrix_type full
_refine_ls_number_parameters 458
_refine_ls_number_reflns 7198
_refine_ls_number_restraints 122
_refine_ls_restrained_S_all 1.03
_refine_ls_R_factor_all 0.0371
_refine_ls_R_factor_gt 0.0304
_refine_ls_shift/su_max 0.004
_refine_ls_shift/su_mean 0
_refine_ls_structure_factor_coef Fsqd
_refine_ls_weighting_details 'calc w=1/[\s^2^(Fo^2^)+(0.0399P)^2^+0.6465P] where P=(Fo^2^+2Fc^2^)/3'
_refine_ls_weighting_scheme calc
_refine_ls_wR_factor_gt 0.0763
_refine_ls_wR_factor_ref 0.0795
_reflns_number_gt 6313
_reflns_number_total 7198
_reflns_threshold_expression >2\s(I)
_cod_data_source_file ic900838j_si_003_2.cif
_cod_data_source_block compound1
_cod_database_code 4303648

loop_
_symmetry_equiv_pos_as_xyz
'x, y, z'
'-x, -y, -z'

loop_
_atom_site_label
_atom_site_type_symbol
_atom_site_fract_x
_atom_site_fract_y
_atom_site_fract_z
_atom_site_U_iso_or_equiv
_atom_site_adp_type
_atom_site_occupancy
_atom_site_symmetry_multiplicity
_atom_site_calc_flag
_atom_site_refinement_flags
_atom_site_disorder_assembly
_atom_site_disorder_group
O5W O 0.81417(14) 0.04246(13) 0.11379(11) 0.0322(3) Uani 1 1 d . A 1
H1W H 0.775 -0.0167 0.0491 0.039 Uiso 1 1 d . B 1
H2W H 0.9016 0.0717 0.1127 0.039 Uiso 1 1 d . C 1
O6W O 0.60261(14) 0.56981(12) 0.15813(10) 0.0313(3) Uani 1 1 d D D 1
H3W H 0.5315 0.5076 0.1352 0.047 Uiso 1 1 d D E 1
H4W H 0.5995 0.6156 0.2193 0.038 Uiso 1 1 d . F 1
O7A O 1.3654(2) 0.3819(2) 0.04775(19) 0.0289(5) Uani 0.826(3) 1 d PD G 1
O7B O 1.4032(13) 0.3589(9) 0.0195(9) 0.033(2) Uani 0.174(3) 1 d PD G 2
H6W H 1.357(3) 0.3103(19) 0.055(2) 0.04 Uiso 0.826(3) 1 d PD G 1
H5W H 1.3664 0.3854 -0.0195 0.04 Uiso 0.826(3) 1 d PD G 1
H61W H 1.4493 0.4116 0.0831 0.04 Uiso 0.174(3) 1 d P G 2
H62W H 1.3856 0.2841 0.0243 0.04 Uiso 0.174(3) 1 d PD G 2
O8W O 1.07634(18) 0.18670(16) 0.14136(16) 0.0362(5) Uani 0.826(3) 1 d PD G 1
H7W H 1.150(2) 0.191(3) 0.114(2) 0.043 Uiso 0.826(3) 1 d PD G 1
H8W H 1.064(3) 0.255(2) 0.151(2) 0.043 Uiso 0.826(3) 1 d PD G 1
Zn1 Zn 0.593377(17) 0.241046(15) 0.363374(14) 0.01252(6) Uani 1 1 d . G .
O1 O 0.46480(10) 0.19861(10) 0.48107(9) 0.0152(2) Uani 1 1 d . . .
O2 O 0.40762(11) 0.28590(10) 0.63755(9) 0.0176(2) Uani 1 1 d . . .
O3 O 0.46908(11) 0.25460(10) 0.23208(9) 0.0164(2) Uani 1 1 d . G .
O4 O 0.32348(12) 0.14225(11) 0.07823(10) 0.0216(2) Uani 1 1 d . G .
N1 N 0.64290(12) 0.40928(11) 0.47427(10) 0.0125(2) Uani 1 1 d . G .
N2 N 0.78600(12) 0.36459(12) 0.31423(10) 0.0135(2) Uani 1 1 d . . .
N4 N 0.73501(12) 0.15821(11) 0.42679(10) 0.0133(2) Uani 1 1 d . . .
N5 N 0.98906(13) 0.20754(13) 0.60572(12) 0.0188(3) Uani 1 1 d . G .
N6 N 0.53402(12) 0.06817(11) 0.25623(10) 0.0125(2) Uani 1 1 d . . .
C15 C 0.85309(15) 0.20352(14) 0.37267(13) 0.0143(3) Uani 1 1 d . G .
H15A H 0.8333 0.156 0.2959 0.017 Uiso 1 1 calc R . .
H15B H 0.9278 0.1903 0.4084 0.017 Uiso 1 1 calc R . .
C27 C 0.44883(15) 0.04505(14) 0.16407(12) 0.0138(3) Uani 1 1 d . G .
C23 C 0.58231(15) -0.01639(14) 0.27563(13) 0.0143(3) Uani 1 1 d . G .
C3 C 0.60680(15) 0.52447(14) 0.64129(13) 0.0151(3) Uani 1 1 d . G .
H3 H 0.5623 0.5274 0.7017 0.018 Uiso 1 1 calc R . .
C16 C 0.76496(15) 0.19843(14) 0.54961(12) 0.0150(3) Uani 1 1 d . G .
H16A H 0.6813 0.1733 0.5776 0.018 Uiso 1 1 calc R . .
H16B H 0.8033 0.2886 0.5726 0.018 Uiso 1 1 calc R . .
C1 C 0.47426(14) 0.28945(14) 0.56115(12) 0.0134(3) Uani 1 1 d . G .
C28 C 0.40940(15) 0.15565(14) 0.15676(12) 0.0143(3) Uani 1 1 d . . .
C26 C 0.40671(16) -0.06779(14) 0.08500(13) 0.0180(3) Uani 1 1 d . . .
H26 H 0.3458 -0.0843 0.0221 0.022 Uiso 1 1 calc R G .
C14 C 0.89149(14) 0.34140(14) 0.37884(13) 0.0143(3) Uani 1 1 d . G .
H14A H 0.9059 0.3884 0.4553 0.017 Uiso 1 1 calc R . .
H14B H 0.9744 0.3701 0.3505 0.017 Uiso 1 1 calc R . .
C18 C 0.81008(17) 0.05191(16) 0.65228(14) 0.0223(3) Uani 1 1 d . G .
H18 H 0.7188 0.0112 0.6474 0.027 Uiso 1 1 calc R . .
C17 C 0.85817(15) 0.14921(14) 0.60393(12) 0.0148(3) Uani 1 1 d . . .
N3A N 1.03028(17) 0.41783(17) 0.17348(14) 0.0219(4) Uani 0.826(3) 1 d PU G 1
C22 C 0.67132(15) 0.02103(14) 0.38605(13) 0.0157(3) Uani 1 1 d . G .
H22A H 0.6188 -0.0111 0.4392 0.019 Uiso 1 1 calc R . .
H22B H 0.7397 -0.0151 0.3785 0.019 Uiso 1 1 calc R . .
C7 C 0.79287(15) 0.49428(14) 0.35641(13) 0.0152(3) Uani 1 1 d . G .
H7A H 0.7442 0.5155 0.3009 0.018 Uiso 1 1 calc R . .
H7B H 0.8852 0.5504 0.3701 0.018 Uiso 1 1 calc R . .
C6 C 0.73498(14) 0.51111(13) 0.46133(12) 0.0130(3) Uani 1 1 d . . .
C24 C 0.54717(16) -0.13093(14) 0.19851(14) 0.0190(3) Uani 1 1 d . . .
H24 H 0.5822 -0.1896 0.2108 0.023 Uiso 1 1 calc R G .
C2 C 0.57871(14) 0.41451(13) 0.56176(12) 0.0125(3) Uani 1 1 d . . .
C5 C 0.76853(15) 0.62555(14) 0.53802(13) 0.0155(3) Uani 1 1 d . G .
H5 H 0.8328 0.6964 0.5285 0.019 Uiso 1 1 calc R . .
C8A C 0.7942(9) 0.3411(4) 0.1947(7) 0.0146(8) Uani 0.826(3) 1 d PU G 1
H81A H 0.7132 0.3408 0.1554 0.018 Uiso 0.826(3) 1 calc PR G 1
H82A H 0.7983 0.2591 0.1684 0.018 Uiso 0.826(3) 1 calc PR G 1
C20 C 1.03506(17) 0.07694(16) 0.71200(14) 0.0227(3) Uani 1 1 d . G .
H20 H 1.0978 0.0559 0.7497 0.027 Uiso 1 1 calc R . .
C4 C 0.70412(15) 0.63174(14) 0.62885(13) 0.0163(3) Uani 1 1 d . . .
H4 H 0.7255 0.7072 0.6816 0.02 Uiso 1 1 calc R G .
C12A C 1.1346(3) 0.6153(3) 0.1349(2) 0.0332(6) Uani 0.826(3) 1 d PU G 1
H12A H 1.2121 0.6761 0.1272 0.04 Uiso 0.826(3) 1 calc PR G 1
C21 C 1.07412(17) 0.17014(17) 0.65816(15) 0.0231(3) Uani 1 1 d . . .
H21 H 1.1648 0.209 0.6585 0.028 Uiso 1 1 calc R G .
C25 C 0.45924(17) -0.15613(15) 0.10316(14) 0.0210(3) Uani 1 1 d . G .
H25 H 0.4349 -0.2323 0.0508 0.025 Uiso 1 1 calc R . .
C10A C 0.9016(2) 0.5403(2) 0.13980(18) 0.0229(5) Uani 0.826(3) 1 d PU G 1
H10A H 0.8192 0.5491 0.1325 0.027 Uiso 0.826(3) 1 calc PR G 1
C13A C 1.1381(3) 0.5069(3) 0.1575(2) 0.0300(6) Uani 0.826(3) 1 d PU G 1
H13A H 1.2191 0.4952 0.1618 0.036 Uiso 0.826(3) 1 calc PR G 1
C11A C 1.0147(3) 0.6308(2) 0.12425(19) 0.0305(5) Uani 0.826(3) 1 d PU G 1
H11A H 1.009 0.7013 0.1067 0.037 Uiso 0.826(3) 1 calc PR G 1
C19 C 0.90001(18) 0.01620(17) 0.70796(15) 0.0267(4) Uani 1 1 d . . .
H19 H 0.8699 -0.0477 0.7421 0.032 Uiso 1 1 calc R G .
C9A C 0.9137(3) 0.4361(3) 0.1665(2) 0.0171(5) Uani 0.826(3) 1 d PU G 1
N3B N 0.9867(9) 0.3113(9) 0.1285(8) 0.029(2) Uani 0.174(3) 1 d PU G 2
C10B C 0.9608(15) 0.5086(13) 0.1582(9) 0.033(3) Uani 0.174(3) 1 d PU G 2
H10B H 0.9069 0.5557 0.1709 0.04 Uiso 0.174(3) 1 calc PR G 2
C13B C 1.1084(12) 0.3591(12) 0.1035(11) 0.038(3) Uani 0.174(3) 1 d PU G 2
H13B H 1.156 0.3074 0.083 0.045 Uiso 0.174(3) 1 calc PR G 2
C12B C 1.1649(14) 0.4838(12) 0.1076(13) 0.039(3) Uani 0.174(3) 1 d PU G 2
H12B H 1.2496 0.5132 0.0891 0.046 Uiso 0.174(3) 1 calc PR G 2
C9B C 0.9172(15) 0.3867(15) 0.1574(12) 0.025(3) Uani 0.174(3) 1 d PU G 2
C11B C 1.1029(15) 0.5638(13) 0.1371(11) 0.0305(5) Uani 0.174(3) 1 d PU G 2
H11B H 1.1444 0.6485 0.1444 0.037 Uiso 0.174(3) 1 calc PR G 2
C8B C 0.789(5) 0.320(3) 0.189(4) 0.0146(8) Uani 0.174(3) 1 d PU G 2
H81B H 0.7722 0.2318 0.1688 0.018 Uiso 0.174(3) 1 calc PR G 2
H82B H 0.7178 0.3331 0.1469 0.018 Uiso 0.174(3) 1 calc PR G 2

loop_
_atom_site_aniso_label
_atom_site_aniso_U_11
_atom_site_aniso_U_22
_atom_site_aniso_U_33
_atom_site_aniso_U_23
_atom_site_aniso_U_13
_atom_site_aniso_U_12
O5W 0.0373(8) 0.0286(7) 0.0240(7) 0.0003(5) -0.0010(6) 0.0093(6)
O6W 0.0405(8) 0.0263(7) 0.0209(6) 0.0035(5) 0.0082(6) 0.0056(6)
O7A 0.0408(12) 0.0234(10) 0.0259(11) 0.0130(9) 0.0067(8) 0.0117(8)
O7B 0.058(7) 0.018(5) 0.031(6) 0.016(4) 0.016(5) 0.015(4)
O8W 0.0307(9) 0.0270(9) 0.0488(11) 0.0095(8) 0.0031(8) 0.0090(7)
Zn1 0.01272(9) 0.01037(9) 0.01317(9) 0.00297(6) 0.00067(6) 0.00297(6)
O1 0.0146(5) 0.0117(5) 0.0169(5) 0.0038(4) 0.0027(4) 0.0019(4)
O2 0.0179(5) 0.0177(5) 0.0166(6) 0.0063(4) 0.0054(4) 0.0039(4)
O3 0.0186(5) 0.0138(5) 0.0160(5) 0.0030(4) -0.0004(4) 0.0063(4)
O4 0.0244(6) 0.0183(5) 0.0198(6) 0.0033(5) -0.0059(5) 0.0083(5)
N1 0.0111(6) 0.0122(6) 0.0142(6) 0.0051(5) 0.0010(5) 0.0034(5)
N2 0.0140(6) 0.0134(6) 0.0133(6) 0.0050(5) 0.0017(5) 0.0045(5)
N4 0.0133(6) 0.0120(6) 0.0140(6) 0.0049(5) 0.0018(5) 0.0030(5)
N5 0.0138(6) 0.0204(7) 0.0217(7) 0.0104(6) 0.0012(5) 0.0030(5)
N6 0.0125(6) 0.0119(6) 0.0137(6) 0.0051(5) 0.0030(5) 0.0038(5)
C15 0.0134(7) 0.0159(7) 0.0146(7) 0.0060(6) 0.0025(6) 0.0051(6)
C27 0.0136(7) 0.0141(7) 0.0138(7) 0.0061(6) 0.0032(6) 0.0035(5)
C23 0.0133(7) 0.0136(7) 0.0164(7) 0.0073(6) 0.0031(6) 0.0030(5)
C3 0.0143(7) 0.0157(7) 0.0165(7) 0.0051(6) 0.0029(6) 0.0063(6)
C16 0.0149(7) 0.0164(7) 0.0137(7) 0.0059(6) 0.0018(6) 0.0047(6)
C1 0.0115(6) 0.0134(7) 0.0156(7) 0.0060(6) -0.0003(6) 0.0038(5)
C28 0.0142(7) 0.0146(7) 0.0148(7) 0.0053(6) 0.0036(6) 0.0048(6)
C26 0.0201(8) 0.0158(7) 0.0152(7) 0.0036(6) -0.0013(6) 0.0041(6)
C14 0.0116(7) 0.0156(7) 0.0161(7) 0.0074(6) 0.0017(6) 0.0034(6)
C18 0.0163(7) 0.0225(8) 0.0255(9) 0.0129(7) 0.0000(7) 0.0000(6)
C17 0.0139(7) 0.0146(7) 0.0141(7) 0.0038(6) 0.0000(6) 0.0036(6)
N3A 0.0204(9) 0.0295(10) 0.0202(9) 0.0117(7) 0.0082(7) 0.0102(7)
C22 0.0168(7) 0.0121(7) 0.0178(7) 0.0061(6) 0.0001(6) 0.0038(6)
C7 0.0161(7) 0.0122(7) 0.0171(7) 0.0060(6) 0.0036(6) 0.0031(6)
C6 0.0113(6) 0.0131(7) 0.0157(7) 0.0064(6) 0.0006(6) 0.0043(5)
C24 0.0233(8) 0.0139(7) 0.0213(8) 0.0066(6) 0.0028(7) 0.0076(6)
C2 0.0101(6) 0.0133(7) 0.0150(7) 0.0062(6) 0.0005(5) 0.0043(5)
C5 0.0114(7) 0.0117(7) 0.0223(8) 0.0063(6) 0.0007(6) 0.0022(5)
C8A 0.0198(11) 0.012(2) 0.0123(14) 0.0032(19) 0.0025(10) 0.0067(19)
C20 0.0244(8) 0.0251(8) 0.0231(8) 0.0095(7) -0.0006(7) 0.0133(7)
C4 0.0146(7) 0.0114(7) 0.0208(8) 0.0019(6) 0.0007(6) 0.0041(6)
C12A 0.0374(13) 0.0258(13) 0.0299(13) 0.0118(10) 0.0167(11) -0.0019(11)
C21 0.0157(7) 0.0278(9) 0.0267(9) 0.0114(7) 0.0011(7) 0.0069(7)
C25 0.0282(9) 0.0135(7) 0.0189(8) 0.0016(6) 0.0017(7) 0.0066(6)
C10A 0.0322(12) 0.0210(10) 0.0234(11) 0.0115(9) 0.0136(9) 0.0141(9)
C13A 0.0230(12) 0.0410(15) 0.0265(13) 0.0136(12) 0.0105(10) 0.0080(10)
C11A 0.0495(14) 0.0188(10) 0.0262(11) 0.0105(9) 0.0215(11) 0.0103(10)
C19 0.0293(9) 0.0221(8) 0.0287(9) 0.0154(7) -0.0006(8) 0.0048(7)
C9A 0.0219(11) 0.0178(13) 0.0123(10) 0.0056(12) 0.0050(8) 0.0066(11)
N3B 0.024(4) 0.040(5) 0.033(5) 0.021(4) 0.012(4) 0.014(4)
C10B 0.052(7) 0.023(5) 0.017(5) 0.006(4) 0.018(5) 0.001(5)
C13B 0.034(6) 0.036(5) 0.045(7) 0.018(5) 0.014(5) 0.009(5)
C12B 0.030(6) 0.032(6) 0.041(8) 0.007(6) 0.005(6) -0.002(4)
C9B 0.032(6) 0.031(7) 0.010(5) 0.011(6) 0.002(4) 0.006(5)
C11B 0.0495(14) 0.0188(10) 0.0262(11) 0.0105(9) 0.0215(11) 0.0103(10)
C8B 0.0198(11) 0.012(2) 0.0123(14) 0.0032(19) 0.0025(10) 0.0067(19)

loop_
_atom_type_symbol
_atom_type_description
_atom_type_scat_dispersion_real
_atom_type_scat_dispersion_imag
_atom_type_scat_source
C C 0.0033 0.0016 'International Tables Vol C Tables 4.2.6.8 and 6.1.1.4'
H H 0 0 'International Tables Vol C Tables 4.2.6.8 and 6.1.1.4'
N N 0.0061 0.0033 'International Tables Vol C Tables 4.2.6.8 and 6.1.1.4'
O O 0.0106 0.006 'International Tables Vol C Tables 4.2.6.8 and 6.1.1.4'
Zn Zn 0.2839 1.4301 'International Tables Vol C Tables 4.2.6.8 and 6.1.1.4'

loop_
_geom_angle_atom_site_label_1
_geom_angle_atom_site_label_2
_geom_angle_atom_site_label_3
_geom_angle
_geom_angle_site_symmetry_1
_geom_angle_site_symmetry_3
_geom_angle_publ_flag
H1W O5W H2W 107.2 . . ?
H3W O6W H4W 111.3 . . ?
H6W O7A H5W 112.7(18) . . ?
H6W O7A H61W 89(2) . . ?
H5W O7A H61W 108.8(2) . . ?
H5W O7A H62W 89.90(19) . . ?
H61W O7A H62W 82.76(17) . . ?
H6W O7B H5W 119(3) . . ?
H6W O7B H61W 89(2) . . ?
H5W O7B H61W 116.4(11) . . ?
H5W O7B H62W 130.3(15) . . ?
H61W O7B H62W 109.2(11) . . ?
H7W O8W H8W 112(2) . . ?
N1 Zn1 N6 176.63(5) . . yes
N1 Zn1 O3 102.65(5) . . yes
N6 Zn1 O3 77.33(5) . . yes
N1 Zn1 O1 77.61(4) . . yes
N6 Zn1 O1 99.09(4) . . yes
O3 Zn1 O1 103.94(4) . . yes
N1 Zn1 N4 103.95(5) . . yes
N6 Zn1 N4 76.84(5) . . yes
O3 Zn1 N4 150.66(4) . . yes
O1 Zn1 N4 93.69(4) . . yes
N1 Zn1 N2 76.16(5) . . yes
N6 Zn1 N2 107.21(5) . . yes
O3 Zn1 N2 92.55(4) . . yes
O1 Zn1 N2 151.50(4) . . yes
N4 Zn1 N2 82.03(4) . . yes
C1 O1 Zn1 115.92(9) . . ?
C28 O3 Zn1 116.12(10) . . ?
C6 N1 C2 120.88(13) . . ?
C6 N1 Zn1 121.63(10) . . ?
C2 N1 Zn1 117.49(10) . . ?
C7 N2 C8A 108.6(2) . . ?
C7 N2 C14 110.85(12) . . ?
C8A N2 C14 112.8(3) . . ?
C7 N2 C8B 116.5(13) . . ?
C14 N2 C8B 109.6(17) . . ?
C7 N2 Zn1 105.51(9) . . ?
C8A N2 Zn1 116.8(3) . . ?
C14 N2 Zn1 101.91(8) . . ?
C8B N2 Zn1 111.5(16) . . ?
C22 N4 C15 109.90(12) . . ?
C22 N4 C16 111.02(11) . . ?
C15 N4 C16 113.85(12) . . ?
C22 N4 Zn1 107.69(9) . . ?
C15 N4 Zn1 103.33(9) . . ?
C16 N4 Zn1 110.64(9) . . ?
C21 N5 C17 117.55(14) . . ?
C23 N6 C27 121.58(13) . . ?
C23 N6 Zn1 120.98(10) . . ?
C27 N6 Zn1 117.40(10) . . ?
N4 C15 C14 111.49(12) . . ?
N4 C15 H15A 109.3 . . ?
C14 C15 H15A 109.3 . . ?
N4 C15 H15B 109.3 . . ?
C14 C15 H15B 109.3 . . ?
H15A C15 H15B 108 . . ?
N6 C27 C26 121.50(14) . . ?
N6 C27 C28 113.00(13) . . ?
C26 C27 C28 125.48(14) . . ?
N6 C23 C24 120.21(14) . . ?
N6 C23 C22 115.26(13) . . ?
C24 C23 C22 124.50(14) . . ?
C2 C3 C4 118.20(14) . . ?
C2 C3 H3 120.9 . . ?
C4 C3 H3 120.9 . . ?
N4 C16 C17 116.54(12) . . ?
N4 C16 H16A 108.2 . . ?
C17 C16 H16A 108.2 . . ?
N4 C16 H16B 108.2 . . ?
C17 C16 H16B 108.2 . . ?
H16A C16 H16B 107.3 . . ?
O2 C1 O1 126.49(14) . . ?
O2 C1 C2 118.01(13) . . ?
O1 C1 C2 115.49(13) . . ?
O4 C28 O3 125.56(14) . . ?
O4 C28 C27 118.69(13) . . ?
O3 C28 C27 115.74(13) . . ?
C27 C26 C25 117.44(15) . . ?
C27 C26 H26 121.3 . . ?
C25 C26 H26 121.3 . . ?
N2 C14 C15 111.38(12) . . ?
N2 C14 H14A 109.4 . . ?
C15 C14 H14A 109.4 . . ?
N2 C14 H14B 109.4 . . ?
C15 C14 H14B 109.4 . . ?
H14A C14 H14B 108 . . ?
C19 C18 C17 119.11(15) . . ?
C19 C18 H18 120.4 . . ?
C17 C18 H18 120.4 . . ?
N5 C17 C18 122.37(15) . . ?
N5 C17 C16 116.27(13) . . ?
C18 C17 C16 121.32(14) . . ?
C13A N3A C9A 117.5(2) . . ?
N4 C22 C23 110.87(12) . . ?
N4 C22 H22A 109.5 . . ?
C23 C22 H22A 109.5 . . ?
N4 C22 H22B 109.5 . . ?
C23 C22 H22B 109.5 . . ?
H22A C22 H22B 108.1 . . ?
N2 C7 C6 111.48(12) . . ?
N2 C7 H7A 109.3 . . ?
C6 C7 H7A 109.3 . . ?
N2 C7 H7B 109.3 . . ?
C6 C7 H7B 109.3 . . ?
H7A C7 H7B 108 . . ?
N1 C6 C5 121.13(14) . . ?
N1 C6 C7 115.59(13) . . ?
C5 C6 C7 123.20(13) . . ?
C25 C24 C23 118.83(15) . . ?
C25 C24 H24 120.6 . . ?
C23 C24 H24 120.6 . . ?
N1 C2 C3 121.32(13) . . ?
N1 C2 C1 113.46(13) . . ?
C3 C2 C1 125.21(13) . . ?
C4 C5 C6 118.47(14) . . ?
C4 C5 H5 120.8 . . ?
C6 C5 H5 120.8 . . ?
N2 C8A C9A 114.2(5) . . ?
N2 C8A H81A 108.7 . . ?
C9A C8A H81A 108.7 . . ?
N2 C8A H82A 108.7 . . ?
C9A C8A H82A 108.7 . . ?
H81A C8A H82A 107.6 . . ?
C19 C20 C21 117.98(16) . . ?
C19 C20 H20 121 . . ?
C21 C20 H20 121 . . ?
C5 C4 C3 119.99(14) . . ?
C5 C4 H4 120 . . ?
C3 C4 H4 120 . . ?
C11A C12A C13A 118.5(2) . . ?
C11A C12A H12A 120.7 . . ?
C13A C12A H12A 120.7 . . ?
N5 C21 C20 123.89(16) . . ?
N5 C21 H21 118.1 . . ?
C20 C21 H21 118.1 . . ?
C24 C25 C26 120.41(15) . . ?
C24 C25 H25 119.8 . . ?
C26 C25 H25 119.8 . . ?
C11A C10A C9A 118.8(2) . . ?
C11A C10A H10A 120.6 . . ?
C9A C10A H10A 120.6 . . ?
N3A C13A C12A 123.4(3) . . ?
N3A C13A H13A 118.3 . . ?
C12A C13A H13A 118.3 . . ?
C12A C11A C10A 119.4(2) . . ?
C12A C11A H11A 120.3 . . ?
C10A C11A H11A 120.3 . . ?
C20 C19 C18 119.04(16) . . ?
C20 C19 H19 120.5 . . ?
C18 C19 H19 120.5 . . ?
N3A C9A C10A 122.2(2) . . ?
N3A C9A C8A 117.6(4) . . ?
C10A C9A C8A 120.1(3) . . ?
C13B N3B C9B 119.1(11) . . ?
C13B N3B H8W 66.9(14) . . ?
C9B N3B H8W 152.9(17) . . ?
C9B C10B C11B 116.1(14) . . ?
C9B C10B H10B 122 . . ?
C11B C10B H10B 122 . . ?
N3B C13B C12B 121.3(13) . . ?
N3B C13B H8W 54.6(11) . . ?
C12B C13B H8W 154.6(17) . . ?
N3B C13B H13B 119.4 . . ?
C12B C13B H13B 119.4 . . ?
H8W C13B H13B 70.7 . . ?
C11B C12B C13B 122.7(15) . . ?
C11B C12B H12B 118.6 . . ?
C13B C12B H12B 118.6 . . ?
N3B C9B C10B 124.1(13) . . ?
N3B C9B C8B 111.8(17) . . ?
C10B C9B C8B 124.1(18) . . ?
C12B C11B C10B 116.3(13) . . ?
C12B C11B H11B 121.9 . . ?
C10B C11B H11B 121.9 . . ?
C9B C8B N2 113(3) . . ?
C9B C8B H81B 109.1 . . ?
N2 C8B H81B 109.1 . . ?
C9B C8B H82B 109 . . ?
N2 C8B H82B 109.1 . . ?
H81B C8B H82B 107.8 . . ?

loop_
_geom_bond_atom_site_label_1
_geom_bond_atom_site_label_2
_geom_bond_distance
_geom_bond_site_symmetry_2
_geom_bond_publ_flag
O5W H1W 0.91 . ?
O5W H2W 0.89 . ?
O6W H3W 0.84 . ?
O6W H4W 0.85 . ?
O7A H6W 0.851(15) . ?
O7A H5W 0.858(2) . ?
O7A H61W 0.893(2) . ?
O7A H62W 1.225(2) . ?
O7B H6W 0.86(2) . ?
O7B H5W 0.788(11) . ?
O7B H61W 0.886(12) . ?
O7B H62W 0.859(9) . ?
O8W H7W 0.885(16) . ?
O8W H8W 0.849(16) . ?
Zn1 N1 2.0311(13) . yes
Zn1 N6 2.0415(12) . yes
Zn1 O3 2.1207(11) . yes
Zn1 O1 2.1330(11) . yes
Zn1 N4 2.2618(13) . yes
Zn1 N2 2.3231(13) . yes
O1 C1 1.2680(18) . ?
O2 C1 1.2437(18) . ?
O3 C28 1.2606(18) . ?
O4 C28 1.2483(19) . ?
N1 C6 1.3317(19) . ?
N1 C2 1.3459(19) . ?
N2 C7 1.4817(19) . ?
N2 C8A 1.485(9) . ?
N2 C14 1.4857(19) . ?
N2 C8B 1.56(5) . ?
N4 C22 1.4815(19) . ?
N4 C15 1.4869(19) . ?
N4 C16 1.4891(19) . ?
N5 C21 1.338(2) . ?
N5 C17 1.3433(19) . ?
N6 C23 1.3325(19) . ?
N6 C27 1.341(2) . ?
C15 C14 1.525(2) . ?
C15 H15A 0.97 . ?
C15 H15B 0.97 . ?
C27 C26 1.382(2) . ?
C27 C28 1.526(2) . ?
C23 C24 1.390(2) . ?
C23 C22 1.514(2) . ?
C3 C2 1.376(2) . ?
C3 C4 1.399(2) . ?
C3 H3 0.93 . ?
C16 C17 1.514(2) . ?
C16 H16A 0.97 . ?
C16 H16B 0.97 . ?
C1 C2 1.527(2) . ?
C26 C25 1.398(2) . ?
C26 H26 0.93 . ?
C14 H14A 0.97 . ?
C14 H14B 0.97 . ?
C18 C19 1.386(2) . ?
C18 C17 1.389(2) . ?
C18 H18 0.93 . ?
N3A C13A 1.346(3) . ?
N3A C9A 1.346(3) . ?
C22 H22A 0.97 . ?
C22 H22B 0.97 . ?
C7 C6 1.506(2) . ?
C7 H7A 0.97 . ?
C7 H7B 0.97 . ?
C6 C5 1.389(2) . ?
C24 C25 1.383(2) . ?
C24 H24 0.93 . ?
C5 C4 1.383(2) . ?
C5 H5 0.93 . ?
C8A C9A 1.525(8) . ?
C8A H81A 0.97 . ?
C8A H82A 0.97 . ?
C20 C19 1.382(3) . ?
C20 C21 1.386(2) . ?
C20 H20 0.93 . ?
C4 H4 0.93 . ?
C12A C11A 1.368(4) . ?
C12A C13A 1.387(4) . ?
C12A H12A 0.93 . ?
C21 H21 0.93 . ?
C25 H25 0.93 . ?
C10A C11A 1.387(3) . ?
C10A C9A 1.393(3) . ?
C10A H10A 0.93 . ?
C13A H13A 0.93 . ?
C11A H11A 0.93 . ?
C19 H19 0.93 . ?
N3B C13B 1.337(14) . ?
N3B C9B 1.355(18) . ?
N3B H8W 1.28(2) . ?
C10B C9B 1.356(17) . ?
C10B C11B 1.52(2) . ?
C10B H10B 0.93 . ?
C13B C12B 1.381(18) . ?
C13B H13B 0.93 . ?
C12B C11B 1.34(2) . ?
C12B H12B 0.93 . ?
C9B C8B 1.48(5) . ?
C11B H11B 0.93 . ?
C8B H81B 0.97 . ?
C8B H82B 0.97 . ?

loop_
_geom_hbond_atom_site_label_D
_geom_hbond_atom_site_label_H
_geom_hbond_atom_site_label_A
_geom_hbond_distance_DH
_geom_hbond_distance_HA
_geom_hbond_distance_DA
_geom_hbond_angle_DHA
_geom_hbond_site_symmetry_A
O5W H1W O4 0.91 1.88 2.7825(17) 173.71(10) 2_655
O7A H6W O4 0.851(15) 1.989(15) 2.838(2) 175(3) 1_655
O7A H5W O6W 0.858(2) 1.9572(13) 2.801(3) 167.44(16) 2_765
O6W H3W O7A 0.84 1.953(2) 2.772(3) 164.44(11) 1_455
O6W H4W O2 0.84 1.94 2.7839(17) 177.27(10) 2_666
O8W H7W O4 0.885(16) 2.179(17) 3.016(2) 157(3) 1_655
O8W H8W N3A 0.849(16) 2.040(17) 2.889(3) 179(3) .
O7B H62W O4 0.859(9) 1.8854(12) 2.708(9) 159.8(7) 1_655
O5W H2W O8W 0.89 1.8681(17) 2.716(2) 158.23(10) .

loop_
_geom_torsion_atom_site_label_1
_geom_torsion_atom_site_label_2
_geom_torsion_atom_site_label_3
_geom_torsion_atom_site_label_4
_geom_torsion
_geom_torsion_site_symmetry_1
_geom_torsion_site_symmetry_2
_geom_torsion_site_symmetry_3
_geom_torsion_site_symmetry_4
_geom_torsion_publ_flag
N1 Zn1 O1 C1 0.50(10) . . . . ?
N6 Zn1 O1 C1 -178.77(10) . . . . ?
O3 Zn1 O1 C1 -99.67(10) . . . . ?
N4 Zn1 O1 C1 103.98(10) . . . . ?
N2 Zn1 O1 C1 23.91(15) . . . . ?
N1 Zn1 O3 C28 -171.14(10) . . . . ?
N6 Zn1 O3 C28 5.41(10) . . . . ?
O1 Zn1 O3 C28 -90.97(11) . . . . ?
N4 Zn1 O3 C28 34.24(15) . . . . ?
N2 Zn1 O3 C28 112.48(11) . . . . ?
O3 Zn1 N1 C6 -77.54(12) . . . . ?
O1 Zn1 N1 C6 -179.28(12) . . . . ?
N4 Zn1 N1 C6 89.96(12) . . . . ?
N2 Zn1 N1 C6 11.98(11) . . . . ?
O3 Zn1 N1 C2 102.24(11) . . . . ?
O1 Zn1 N1 C2 0.51(10) . . . . ?
N4 Zn1 N1 C2 -90.25(11) . . . . ?
N2 Zn1 N1 C2 -168.23(11) . . . . ?
N1 Zn1 N2 C7 -24.01(9) . . . . ?
N6 Zn1 N2 C7 155.93(9) . . . . ?
O3 Zn1 N2 C7 78.40(9) . . . . ?
O1 Zn1 N2 C7 -47.57(14) . . . . ?
N4 Zn1 N2 C7 -130.57(10) . . . . ?
N1 Zn1 N2 C8A -144.7(3) . . . . ?
N6 Zn1 N2 C8A 35.2(3) . . . . ?
O3 Zn1 N2 C8A -42.3(3) . . . . ?
O1 Zn1 N2 C8A -168.3(3) . . . . ?
N4 Zn1 N2 C8A 108.7(3) . . . . ?
N1 Zn1 N2 C14 91.84(9) . . . . ?
N6 Zn1 N2 C14 -88.23(9) . . . . ?
O3 Zn1 N2 C14 -165.75(9) . . . . ?
O1 Zn1 N2 C14 68.28(13) . . . . ?
N4 Zn1 N2 C14 -14.73(9) . . . . ?
N1 Zn1 N2 C8B -151.3(16) . . . . ?
N6 Zn1 N2 C8B 28.6(16) . . . . ?
O3 Zn1 N2 C8B -48.9(16) . . . . ?
O1 Zn1 N2 C8B -174.9(16) . . . . ?
N4 Zn1 N2 C8B 102.1(16) . . . . ?
N1 Zn1 N4 C22 154.63(9) . . . . ?
N6 Zn1 N4 C22 -22.00(9) . . . . ?
O3 Zn1 N4 C22 -50.89(14) . . . . ?
O1 Zn1 N4 C22 76.49(9) . . . . ?
N2 Zn1 N4 C22 -131.85(10) . . . . ?
N1 Zn1 N4 C15 -89.09(9) . . . . ?
N6 Zn1 N4 C15 94.28(9) . . . . ?
O3 Zn1 N4 C15 65.39(13) . . . . ?
O1 Zn1 N4 C15 -167.23(9) . . . . ?
N2 Zn1 N4 C15 -15.57(9) . . . . ?
N1 Zn1 N4 C16 33.13(10) . . . . ?
N6 Zn1 N4 C16 -143.49(10) . . . . ?
O3 Zn1 N4 C16 -172.38(9) . . . . ?
O1 Zn1 N4 C16 -45.01(9) . . . . ?
N2 Zn1 N4 C16 106.66(9) . . . . ?
O3 Zn1 N6 C23 175.38(12) . . . . ?
O1 Zn1 N6 C23 -82.26(11) . . . . ?
N4 Zn1 N6 C23 9.43(11) . . . . ?
N2 Zn1 N6 C23 86.63(11) . . . . ?
O3 Zn1 N6 C27 -2.17(10) . . . . ?
O1 Zn1 N6 C27 100.19(11) . . . . ?
N4 Zn1 N6 C27 -168.13(11) . . . . ?
N2 Zn1 N6 C27 -90.92(11) . . . . ?
C22 N4 C15 C14 159.67(12) . . . . ?
C16 N4 C15 C14 -75.08(15) . . . . ?
Zn1 N4 C15 C14 44.97(13) . . . . ?
C23 N6 C27 C26 0.2(2) . . . . ?
Zn1 N6 C27 C26 177.77(11) . . . . ?
C23 N6 C27 C28 -178.23(13) . . . . ?
Zn1 N6 C27 C28 -0.69(16) . . . . ?
C27 N6 C23 C24 1.4(2) . . . . ?
Zn1 N6 C23 C24 -176.01(11) . . . . ?
C27 N6 C23 C22 -176.78(13) . . . . ?
Zn1 N6 C23 C22 5.77(17) . . . . ?
C22 N4 C16 C17 60.08(16) . . . . ?
C15 N4 C16 C17 -64.56(16) . . . . ?
Zn1 N4 C16 C17 179.59(10) . . . . ?
Zn1 O1 C1 O2 178.74(12) . . . . ?
Zn1 O1 C1 C2 -1.28(16) . . . . ?
Zn1 O3 C28 O4 173.30(12) . . . . ?
Zn1 O3 C28 C27 -7.31(16) . . . . ?
N6 C27 C28 O4 -175.17(13) . . . . ?
C26 C27 C28 O4 6.4(2) . . . . ?
N6 C27 C28 O3 5.40(19) . . . . ?
C26 C27 C28 O3 -172.99(14) . . . . ?
N6 C27 C26 C25 -1.8(2) . . . . ?
C28 C27 C26 C25 176.50(14) . . . . ?
C7 N2 C14 C15 155.66(12) . . . . ?
C8A N2 C14 C15 -82.3(3) . . . . ?
C8B N2 C14 C15 -74.4(15) . . . . ?
Zn1 N2 C14 C15 43.77(13) . . . . ?
N4 C15 C14 N2 -65.45(16) . . . . ?
C21 N5 C17 C18 -1.2(2) . . . . ?
C21 N5 C17 C16 176.67(15) . . . . ?
C19 C18 C17 N5 2.4(3) . . . . ?
C19 C18 C17 C16 -175.34(16) . . . . ?
N4 C16 C17 N5 79.85(17) . . . . ?
N4 C16 C17 C18 -102.29(17) . . . . ?
C15 N4 C22 C23 -81.07(15) . . . . ?
C16 N4 C22 C23 152.09(12) . . . . ?
Zn1 N4 C22 C23 30.83(14) . . . . ?
N6 C23 C22 N4 -25.83(18) . . . . ?
C24 C23 C22 N4 156.04(14) . . . . ?
C8A N2 C7 C6 158.6(4) . . . . ?
C14 N2 C7 C6 -76.94(15) . . . . ?
C8B N2 C7 C6 156.9(19) . . . . ?
Zn1 N2 C7 C6 32.62(14) . . . . ?
C2 N1 C6 C5 0.6(2) . . . . ?
Zn1 N1 C6 C5 -179.66(11) . . . . ?
C2 N1 C6 C7 -176.20(13) . . . . ?
Zn1 N1 C6 C7 3.58(17) . . . . ?
N2 C7 C6 N1 -26.63(18) . . . . ?
N2 C7 C6 C5 156.68(14) . . . . ?
N6 C23 C24 C25 -1.5(2) . . . . ?
C22 C23 C24 C25 176.55(15) . . . . ?
C6 N1 C2 C3 -0.7(2) . . . . ?
Zn1 N1 C2 C3 179.49(11) . . . . ?
C6 N1 C2 C1 178.52(12) . . . . ?
Zn1 N1 C2 C1 -1.27(16) . . . . ?
C4 C3 C2 N1 0.2(2) . . . . ?
C4 C3 C2 C1 -178.94(14) . . . . ?
O2 C1 C2 N1 -178.34(13) . . . . ?
O1 C1 C2 N1 1.69(19) . . . . ?
O2 C1 C2 C3 0.9(2) . . . . ?
O1 C1 C2 C3 -179.10(14) . . . . ?
N1 C6 C5 C4 0.1(2) . . . . ?
C7 C6 C5 C4 176.61(14) . . . . ?
C7 N2 C8A C9A 53.1(5) . . . . ?
C14 N2 C8A C9A -70.2(4) . . . . ?
C8B N2 C8A C9A -138(15) . . . . ?
Zn1 N2 C8A C9A 172.1(3) . . . . ?
C6 C5 C4 C3 -0.6(2) . . . . ?
C2 C3 C4 C5 0.4(2) . . . . ?
C17 N5 C21 C20 -1.2(3) . . . . ?
C19 C20 C21 N5 2.3(3) . . . . ?
C23 C24 C25 C26 -0.1(2) . . . . ?
C27 C26 C25 C24 1.7(2) . . . . ?
C9A N3A C13A C12A 0.3(4) . . . . ?
C11A C12A C13A N3A -2.5(4) . . . . ?
C13A C12A C11A C10A 2.1(4) . . . . ?
C9A C10A C11A C12A 0.3(3) . . . . ?
C21 C20 C19 C18 -1.0(3) . . . . ?
C17 C18 C19 C20 -1.2(3) . . . . ?
C13A N3A C9A C10A 2.4(4) . . . . ?
C13A N3A C9A C8A -174.7(4) . . . . ?
C11A C10A C9A N3A -2.7(4) . . . . ?
C11A C10A C9A C8A 174.3(4) . . . . ?
N2 C8A C9A N3A 84.9(5) . . . . ?
N2 C8A C9A C10A -92.2(6) . . . . ?
C9B N3B C13B C12B 0.6(19) . . . . ?
N3B C13B C12B C11B 0(2) . . . . ?
C13B N3B C9B C10B 3(2) . . . . ?
C13B N3B C9B C8B -177(2) . . . . ?
C11B C10B C9B N3B -7(2) . . . . ?
C11B C10B C9B C8B 173(3) . . . . ?
C13B C12B C11B C10B -4(2) . . . . ?
C9B C10B C11B C12B 7.4(19) . . . . ?
N3B C9B C8B N2 111(2) . . . . ?
C10B C9B C8B N2 -69(4) . . . . ?
C7 N2 C8B C9B 66(3) . . . . ?
C8A N2 C8B C9B 54(13) . . . . ?
C14 N2 C8B C9B -61(3) . . . . ?
Zn1 N2 C8B C9B -172.8(18) . . . . ?
